data_1514790
loop_
_publ_author_name
'Cui, Sunliang'
'Zhang, Yan'
'Wu, Qifan'

_publ_section_title
;
 Rh(iii)-catalyzed C--H activation/cycloaddition of benzamides and
 methylenecyclopropanes: divergence in ring formation
;
_journal_issue 9
_journal_name_full 'Chemical Science'
_journal_page_first 3421
_journal_paper_doi 10.1039/c3sc51424b
_journal_volume 4
_journal_year 2013
_chemical_formula_moiety 'C17 H15 N O'
_chemical_formula_sum 'C17 H15 N O'
_chemical_formula_weight 249.30
_chemical_name_systematic
;
?
;
_space_group_IT_number 14
_symmetry_cell_setting monoclinic
_symmetry_space_group_name_Hall '-P 2ybc'
_symmetry_space_group_name_H-M 'P 1 21/c 1'
_atom_sites_solution_hydrogens geom
_atom_sites_solution_primary direct
_atom_sites_solution_secondary difmap
_audit_creation_method SHELXL-97
_cell_angle_alpha 90.00
_cell_angle_beta 102.948(6)
_cell_angle_gamma 90.00
_cell_formula_units_Z 4
_cell_length_a 9.1485(6)
_cell_length_b 13.8946(8)
_cell_length_c 10.4647(7)
_cell_measurement_reflns_used 1327
_cell_measurement_temperature 293(2)
_cell_measurement_theta_max 29.3656
_cell_measurement_theta_min 3.0457
_cell_volume 1296.40(15)
_computing_cell_refinement 'CrysAlis PRO (Agilent Technologies, 2011)'
_computing_data_collection 'CrysAlis PRO'
_computing_data_reduction 'CrysAlis PRO'
_computing_molecular_graphics 'OLEX2 (Dolomanov et al., 2009)'
_computing_publication_material OLEX2
_computing_structure_refinement 'SHELXL-97 (Sheldrick, 2008)'
_computing_structure_solution 'SHELXS-97 (Sheldrick, 2008)'
_diffrn_ambient_temperature 293(2)
_diffrn_detector_area_resol_mean 10.3592
_diffrn_measured_fraction_theta_full 0.997
_diffrn_measured_fraction_theta_max 0.997
_diffrn_measurement_device_type 'Xcalibur, Atlas, Gemini ultra'
_diffrn_measurement_method '\w scans'
_diffrn_radiation_monochromator graphite
_diffrn_radiation_source 'fine-focus sealed tube'
_diffrn_radiation_type MoK\a
_diffrn_radiation_wavelength 0.71073
_diffrn_reflns_av_R_equivalents 0.0261
_diffrn_reflns_av_sigmaI/netI 0.0376
_diffrn_reflns_limit_h_max 11
_diffrn_reflns_limit_h_min -7
_diffrn_reflns_limit_k_max 16
_diffrn_reflns_limit_k_min -13
_diffrn_reflns_limit_l_max 12
_diffrn_reflns_limit_l_min -11
_diffrn_reflns_number 5082
_diffrn_reflns_theta_full 25.35
_diffrn_reflns_theta_max 25.35
_diffrn_reflns_theta_min 3.05
_exptl_absorpt_coefficient_mu 0.079
_exptl_absorpt_correction_T_max 0.9690
_exptl_absorpt_correction_T_min 0.9652
_exptl_absorpt_correction_type multi-scan
_exptl_absorpt_process_details
;
CrysAlis PRO (Agilent Technologies, 2011)
;
_exptl_crystal_colour colorless
_exptl_crystal_density_diffrn 1.277
_exptl_crystal_density_method 'not measured'
_exptl_crystal_description block
_exptl_crystal_F_000 528
_exptl_crystal_size_max 0.45
_exptl_crystal_size_mid 0.43
_exptl_crystal_size_min 0.40
_refine_diff_density_max 0.158
_refine_diff_density_min -0.136
_refine_diff_density_rms 0.032
_refine_ls_extinction_coef 0.0146(17)
_refine_ls_extinction_expression Fc^*^=kFc[1+0.001xFc^2^\l^3^/sin(2\q)]^-1/4^
_refine_ls_extinction_method SHELXL
_refine_ls_goodness_of_fit_ref 1.023
_refine_ls_hydrogen_treatment constr
_refine_ls_matrix_type full
_refine_ls_number_parameters 173
_refine_ls_number_reflns 2372
_refine_ls_number_restraints 0
_refine_ls_restrained_S_all 1.023
_refine_ls_R_factor_all 0.0650
_refine_ls_R_factor_gt 0.0419
_refine_ls_shift/su_max 0.000
_refine_ls_shift/su_mean 0.000
_refine_ls_structure_factor_coef Fsqd
_refine_ls_weighting_details 'calc w=1/[\s^2^(Fo^2^)+(0.0398P)^2^+0.1650P] where P=(Fo^2^+2Fc^2^)/3'
_refine_ls_weighting_scheme calc
_refine_ls_wR_factor_gt 0.0902
_refine_ls_wR_factor_ref 0.1042
_reflns_number_gt 1692
_reflns_number_total 2372
_reflns_threshold_expression >2sigma(I)
_cod_data_source_file c3sc51424b.txt
_cod_data_source_block zhangyan_II_6
_cod_original_cell_volume 1296.40(13)
_cod_original_sg_symbol_H-M 'P 21/c'
_cod_database_code 1514790

loop_
_symmetry_equiv_pos_as_xyz
'x, y, z'
'-x, y+1/2, -z+1/2'
'-x, -y, -z'
'x, -y-1/2, z-1/2'

loop_
_atom_site_label
_atom_site_type_symbol
_atom_site_fract_x
_atom_site_fract_y
_atom_site_fract_z
_atom_site_U_iso_or_equiv
_atom_site_adp_type
_atom_site_occupancy
_atom_site_symmetry_multiplicity
_atom_site_calc_flag
_atom_site_refinement_flags
O1 O 0.67360(14) -0.02217(8) 0.97541(12) 0.0548(4) Uani 1 1 d .
N1 N 0.54545(15) 0.11141(9) 0.89689(12) 0.0422(4) Uani 1 1 d .
H1 H 0.4796 0.0975 0.9411 0.051 Uiso 1 1 calc R
C1 C 0.8947(2) 0.01382(14) 0.83635(17) 0.0510(5) Uani 1 1 d .
H1A H 0.8948 -0.0457 0.8771 0.061 Uiso 1 1 calc R
C2 C 1.0061(2) 0.03574(17) 0.77229(19) 0.0632(6) Uani 1 1 d .
H2 H 1.0816 -0.0086 0.7697 0.076 Uiso 1 1 calc R
C3 C 1.0050(2) 0.12316(19) 0.71247(19) 0.0676(6) Uani 1 1 d .
H3 H 1.0793 0.1377 0.6677 0.081 Uiso 1 1 calc R
C4 C 0.8952(2) 0.19036(15) 0.71739(17) 0.0574(5) Uani 1 1 d .
H4 H 0.8972 0.2497 0.6768 0.069 Uiso 1 1 calc R
C5 C 0.78147(19) 0.17042(12) 0.78227(14) 0.0411(4) Uani 1 1 d .
C6 C 0.78214(18) 0.07983(11) 0.84065(14) 0.0381(4) Uani 1 1 d .
C7 C 0.66319(18) 0.05256(11) 0.90972(15) 0.0382(4) Uani 1 1 d .
C8 C 0.51844(19) 0.19733(11) 0.81437(14) 0.0397(4) Uani 1 1 d .
H8 H 0.4694 0.2445 0.8605 0.048 Uiso 1 1 calc R
C9 C 0.6670(2) 0.24119(11) 0.80216(15) 0.0423(4) Uani 1 1 d .
C10 C 0.7244(3) 0.32627(13) 0.8900(2) 0.0680(6) Uani 1 1 d .
H10A H 0.6647 0.3479 0.9503 0.082 Uiso 1 1 calc R
H10B H 0.8320 0.3325 0.9222 0.082 Uiso 1 1 calc R
C11 C 0.6620(2) 0.34096(12) 0.74671(19) 0.0655(6) Uani 1 1 d .
H11A H 0.7319 0.3564 0.6924 0.079 Uiso 1 1 calc R
H11B H 0.5648 0.3718 0.7205 0.079 Uiso 1 1 calc R
C12 C 0.41261(18) 0.17908(11) 0.68246(14) 0.0364(4) Uani 1 1 d .
C13 C 0.32263(19) 0.25390(12) 0.62167(16) 0.0453(4) Uani 1 1 d .
H13 H 0.3268 0.3130 0.6640 0.054 Uiso 1 1 calc R
C14 C 0.2275(2) 0.24293(13) 0.50064(17) 0.0507(5) Uani 1 1 d .
H14 H 0.1694 0.2944 0.4615 0.061 Uiso 1 1 calc R
C15 C 0.2187(2) 0.15554(13) 0.43779(17) 0.0535(5) Uani 1 1 d .
H15 H 0.1542 0.1475 0.3561 0.064 Uiso 1 1 calc R
C16 C 0.3057(2) 0.08004(13) 0.49616(18) 0.0554(5) Uani 1 1 d .
H16 H 0.2995 0.0208 0.4540 0.066 Uiso 1 1 calc R
C17 C 0.4025(2) 0.09182(12) 0.61737(17) 0.0471(4) Uani 1 1 d .
H17 H 0.4615 0.0404 0.6555 0.057 Uiso 1 1 calc R

loop_
_atom_site_aniso_label
_atom_site_aniso_U_11
_atom_site_aniso_U_22
_atom_site_aniso_U_33
_atom_site_aniso_U_23
_atom_site_aniso_U_13
_atom_site_aniso_U_12
O1 0.0540(8) 0.0462(7) 0.0672(8) 0.0207(6) 0.0197(6) 0.0063(6)
N1 0.0441(9) 0.0444(8) 0.0423(7) 0.0124(6) 0.0189(6) 0.0058(7)
C1 0.0438(11) 0.0560(11) 0.0521(10) -0.0071(9) 0.0083(8) -0.0008(9)
C2 0.0407(12) 0.0863(16) 0.0636(12) -0.0141(12) 0.0135(9) 0.0008(11)
C3 0.0411(12) 0.1069(18) 0.0587(12) -0.0108(13) 0.0197(9) -0.0192(12)
C4 0.0542(13) 0.0718(13) 0.0464(10) 0.0039(10) 0.0120(9) -0.0232(11)
C5 0.0417(10) 0.0488(10) 0.0305(8) -0.0038(8) 0.0034(7) -0.0137(8)
C6 0.0363(9) 0.0426(9) 0.0349(8) -0.0047(7) 0.0069(7) -0.0037(7)
C7 0.0405(10) 0.0361(9) 0.0380(9) 0.0019(8) 0.0086(7) -0.0010(7)
C8 0.0486(11) 0.0342(8) 0.0390(9) 0.0029(7) 0.0153(8) 0.0052(8)
C9 0.0517(11) 0.0357(9) 0.0370(9) 0.0015(7) 0.0046(8) -0.0085(8)
C10 0.0807(16) 0.0466(11) 0.0662(13) -0.0114(10) -0.0056(11) -0.0106(10)
C11 0.0735(15) 0.0438(11) 0.0700(13) 0.0122(9) -0.0030(11) -0.0163(10)
C12 0.0357(9) 0.0346(9) 0.0418(9) 0.0041(7) 0.0151(7) -0.0011(7)
C13 0.0503(11) 0.0369(9) 0.0486(10) 0.0028(8) 0.0108(8) 0.0013(8)
C14 0.0485(12) 0.0490(11) 0.0522(11) 0.0113(9) 0.0064(9) 0.0029(8)
C15 0.0520(12) 0.0622(13) 0.0440(10) 0.0025(9) 0.0057(8) -0.0077(10)
C16 0.0611(13) 0.0477(11) 0.0557(11) -0.0095(9) 0.0097(9) -0.0043(9)
C17 0.0486(11) 0.0386(10) 0.0547(10) 0.0012(8) 0.0130(8) 0.0025(8)

loop_
_atom_type_symbol
_atom_type_description
_atom_type_scat_dispersion_real
_atom_type_scat_dispersion_imag
_atom_type_scat_source
C C 0.0033 0.0016 'International Tables Vol C Tables 4.2.6.8 and 6.1.1.4'
H H 0.0000 0.0000 'International Tables Vol C Tables 4.2.6.8 and 6.1.1.4'
N N 0.0061 0.0033 'International Tables Vol C Tables 4.2.6.8 and 6.1.1.4'
O O 0.0106 0.0060 'International Tables Vol C Tables 4.2.6.8 and 6.1.1.4'

loop_
_geom_angle_atom_site_label_1
_geom_angle_atom_site_label_2
_geom_angle_atom_site_label_3
_geom_angle
C7 N1 C8 125.84(14)
C7 N1 H1 117.1
C8 N1 H1 117.1
C2 C1 C6 120.43(18)
C2 C1 H1A 119.8
C6 C1 H1A 119.8
C3 C2 C1 119.4(2)
C3 C2 H2 120.3
C1 C2 H2 120.3
C2 C3 C4 121.00(19)
C2 C3 H3 119.5
C4 C3 H3 119.5
C3 C4 C5 120.87(19)
C3 C4 H4 119.6
C5 C4 H4 119.6
C4 C5 C6 117.50(17)
C4 C5 C9 124.35(16)
C6 C5 C9 117.98(14)
C1 C6 C5 120.76(16)
C1 C6 C7 118.53(15)
C5 C6 C7 120.70(15)
O1 C7 N1 122.00(15)
O1 C7 C6 120.75(15)
N1 C7 C6 117.25(14)
N1 C8 C12 112.92(13)
N1 C8 C9 109.93(13)
C12 C8 C9 112.96(12)
N1 C8 H8 106.9
C12 C8 H8 106.9
C9 C8 H8 106.9
C5 C9 C11 121.30(16)
C5 C9 C10 116.23(15)
C11 C9 C10 59.37(11)
C5 C9 C8 114.71(13)
C11 C9 C8 116.90(16)
C10 C9 C8 117.11(16)
C11 C10 C9 59.73(11)
C11 C10 H10A 117.8
C9 C10 H10A 117.8
C11 C10 H10B 117.8
C9 C10 H10B 117.8
H10A C10 H10B 114.9
C10 C11 C9 60.90(11)
C10 C11 H11A 117.7
C9 C11 H11A 117.7
C10 C11 H11B 117.7
C9 C11 H11B 117.7
H11A C11 H11B 114.8
C17 C12 C13 117.60(15)
C17 C12 C8 123.52(14)
C13 C12 C8 118.87(13)
C14 C13 C12 121.78(15)
C14 C13 H13 119.1
C12 C13 H13 119.1
C15 C14 C13 119.74(16)
C15 C14 H14 120.1
C13 C14 H14 120.1
C16 C15 C14 119.70(16)
C16 C15 H15 120.2
C14 C15 H15 120.2
C15 C16 C17 120.32(16)
C15 C16 H16 119.8
C17 C16 H16 119.8
C12 C17 C16 120.87(16)
C12 C17 H17 119.6
C16 C17 H17 119.6

loop_
_geom_bond_atom_site_label_1
_geom_bond_atom_site_label_2
_geom_bond_distance
O1 C7 1.2371(18)
N1 C7 1.335(2)
N1 C8 1.4617(19)
N1 H1 0.8600
C1 C2 1.373(3)
C1 C6 1.387(2)
C1 H1A 0.9300
C2 C3 1.365(3)
C2 H2 0.9300
C3 C4 1.381(3)
C3 H3 0.9300
C4 C5 1.391(2)
C4 H4 0.9300
C5 C6 1.399(2)
C5 C9 1.485(2)
C6 C7 1.484(2)
C8 C12 1.519(2)
C8 C9 1.521(2)
C8 H8 0.9800
C9 C11 1.499(2)
C9 C10 1.517(2)
C10 C11 1.494(3)
C10 H10A 0.9700
C10 H10B 0.9700
C11 H11A 0.9700
C11 H11B 0.9700
C12 C17 1.384(2)
C12 C13 1.389(2)
C13 C14 1.375(2)
C13 H13 0.9300
C14 C15 1.375(2)
C14 H14 0.9300
C15 C16 1.375(2)
C15 H15 0.9300
C16 C17 1.385(2)
C16 H16 0.9300
C17 H17 0.9300
